data_4345405
loop_
_publ_author_name
'Hlukhyy, Viktor'
'Trots, Dmytro'
'F\"assler, Thomas F'

_publ_section_title
;
 First-Order Phase Transition in BaNi2Ge2 and the Influence of the Valence
 Electron Count on Distortion of the ThCr2Si2 Structure Type.
;
_journal_issue 3
_journal_name_full 'Inorganic chemistry'
_journal_page_first 1173
_journal_page_last 1185
_journal_paper_doi 10.1021/acs.inorgchem.6b02190
_journal_volume 56
_journal_year 2017
_chemical_formula_sum 'Ba Ge2 Ni2'
_chemical_formula_weight 399.94
_space_group_crystal_system orthorhombic
_space_group_IT_number 62
_space_group_name_Hall '-P 2ac 2n'
_space_group_name_H-M_alt 'P n m a'
_symmetry_space_group_name_Hall '-P 2ac 2n'
_symmetry_space_group_name_H-M 'P n m a'
_audit_creation_method SHELXL-2014/7
_cell_angle_alpha 90
_cell_angle_beta 90
_cell_angle_gamma 90
_cell_formula_units_Z 4
_cell_length_a 8.3901(3)
_cell_length_b 11.3249(4)
_cell_length_c 4.2950(2)
_cell_measurement_reflns_used 1121
_cell_measurement_temperature 293(2)
_cell_measurement_theta_max 25
_cell_measurement_theta_min 3
_cell_volume 408.10(3)
_computing_cell_refinement Fullprof
_computing_data_collection 'XArea (Stoe, 2004)'
_computing_structure_refinement 'SHELXL-2014/7 (Sheldrick, 2014)'
_computing_structure_solution 'SHELXS-2014/7 (Sheldrick, 2014)'
_diffrn_ambient_temperature 293(2)
_diffrn_measured_fraction_theta_full 0.997
_diffrn_measured_fraction_theta_max 0.998
_diffrn_measurement_device_type 'STOE IPDS 2T imaging plate diffractomter'
_diffrn_measurement_method '\w scans'
_diffrn_radiation_type MoK\a
_diffrn_radiation_wavelength 0.71073
_diffrn_reflns_av_R_equivalents 0.0990
_diffrn_reflns_av_unetI/netI 0.0335
_diffrn_reflns_Laue_measured_fraction_full 0.997
_diffrn_reflns_Laue_measured_fraction_max 0.998
_diffrn_reflns_limit_h_max 10
_diffrn_reflns_limit_h_min -10
_diffrn_reflns_limit_k_max 14
_diffrn_reflns_limit_k_min -14
_diffrn_reflns_limit_l_max 5
_diffrn_reflns_limit_l_min -5
_diffrn_reflns_number 5955
_diffrn_reflns_point_group_measured_fraction_full 0.997
_diffrn_reflns_point_group_measured_fraction_max 0.998
_diffrn_reflns_theta_full 25.242
_diffrn_reflns_theta_max 27.499
_diffrn_reflns_theta_min 4.859
_diffrn_source 'fine-focus sealed tube'
_exptl_absorpt_coefficient_mu 32.884
_exptl_absorpt_correction_T_max 0.1185
_exptl_absorpt_correction_T_min 0.0244
_exptl_absorpt_correction_type numerical
_exptl_absorpt_process_details 'STOE X-RED (crystal shape optimized with STOE X-SHAPE)'
_exptl_crystal_colour 'metallic silver'
_exptl_crystal_density_diffrn 6.509
_exptl_crystal_density_method 'not measured'
_exptl_crystal_description plate
_exptl_crystal_F_000 704
_exptl_crystal_size_max 0.12
_exptl_crystal_size_mid 0.04
_exptl_crystal_size_min 0.01
_refine_diff_density_max 1.516
_refine_diff_density_min -1.369
_refine_diff_density_rms 0.338
_refine_ls_extinction_method none
_refine_ls_goodness_of_fit_ref 1.136
_refine_ls_hydrogen_treatment undef
_refine_ls_matrix_type full
_refine_ls_number_parameters 25
_refine_ls_number_reflns 492
_refine_ls_number_restraints 0
_refine_ls_restrained_S_all 1.136
_refine_ls_R_factor_all 0.0403
_refine_ls_R_factor_gt 0.0351
_refine_ls_shift/su_max 0.000
_refine_ls_shift/su_mean 0.000
_refine_ls_structure_factor_coef Fsqd
_refine_ls_weighting_details 'w=1/[\s^2^(Fo^2^)+(0.0346P)^2^+8.9885P] where P=(Fo^2^+2Fc^2^)/3'
_refine_ls_weighting_scheme calc
_refine_ls_wR_factor_gt 0.0845
_refine_ls_wR_factor_ref 0.0872
_reflns_Friedel_coverage 0.000
_reflns_number_gt 456
_reflns_number_total 492
_reflns_threshold_expression 'I > 2\s(I)'
_cod_data_source_file ic6b02190_si_002.cif
_cod_data_source_block LT-BaNi2Ge2
_cod_database_code 4345405
_publcif_datablock.id {daba9faa-6c6a-4b63-83ea-37b3aad1f596}

_shelx_shelxl_version_number 2014/7
_shelx_space_group_comment
;
The symmetry employed for this shelxl refinement is uniquely defined
by the following loop, which should always be used as a source of
symmetry information in preference to the above space-group names.
They are only intended as comments.
;
_publcif_info_exptl_table_max_cols 4
_publcif_info_exptl_table_use_headnotes n

loop_
_space_group_symop_operation_xyz
'x, y, z'
'-x+1/2, -y, z+1/2'
'-x, y+1/2, -z'
'x+1/2, -y+1/2, -z+1/2'
'-x, -y, -z'
'x-1/2, y, -z-1/2'
'x, -y-1/2, z'
'-x-1/2, y-1/2, z-1/2'

loop_
_atom_site_label
_atom_site_type_symbol
_atom_site_fract_x
_atom_site_fract_y
_atom_site_fract_z
_atom_site_U_iso_or_equiv
_atom_site_adp_type
_atom_site_occupancy
_atom_site_site_symmetry_order
_atom_site_calc_flag
_atom_site_refinement_flags_posn
_atom_site_refinement_flags_adp
_atom_site_refinement_flags_occupancy
Ba Ba 0.14120(9) 0.2500 0.2528(2) 0.0211(3) Uani 1 2 d S T P
Ge Ge 0.09920(11) 0.58069(9) 0.1663(2) 0.0179(3) Uani 1 1 d . . .
Ni Ni 0.35487(13) 0.00155(11) 0.1568(3) 0.0179(3) Uani 1 1 d . . .

loop_
_atom_site_aniso_label
_atom_site_aniso_U_11
_atom_site_aniso_U_22
_atom_site_aniso_U_33
_atom_site_aniso_U_23
_atom_site_aniso_U_13
_atom_site_aniso_U_12
Ba 0.0183(4) 0.0204(4) 0.0247(5) 0.000 -0.0055(3) 0.000
Ge 0.0125(4) 0.0257(6) 0.0155(5) 0.0011(4) 0.0000(3) 0.0008(4)
Ni 0.0125(5) 0.0255(7) 0.0156(6) 0.0005(5) 0.0000(4) -0.0008(4)

loop_
_atom_type_symbol
_atom_type_description
_atom_type_scat_dispersion_real
_atom_type_scat_dispersion_imag
_atom_type_scat_source
Ni Ni 0.3393 1.1124 'International Tables Vol C Tables 4.2.6.8 and 6.1.1.4'
Ge Ge 0.1547 1.8001 'International Tables Vol C Tables 4.2.6.8 and 6.1.1.4'
Ba Ba -0.3244 2.2819 'International Tables Vol C Tables 4.2.6.8 and 6.1.1.4'

loop_
_geom_angle_atom_site_label_1
_geom_angle_atom_site_label_2
_geom_angle_atom_site_label_3
_geom_angle
_geom_angle_site_symmetry_1
_geom_angle_site_symmetry_3
Ge Ba Ge 70.70(4) 3_545 5_565
Ge Ba Ni 141.50(3) 3_545 8_666
Ge Ba Ni 78.14(3) 5_565 8_666
Ge Ba Ni 78.14(3) 3_545 2
Ge Ba Ni 141.50(3) 5_565 2
Ni Ba Ni 117.30(5) 8_666 2
Ge Ba Ni 137.92(4) 3_545 7_565
Ge Ba Ni 76.92(3) 5_565 7_565
Ni Ba Ni 48.98(2) 8_666 7_565
Ni Ba Ni 140.65(3) 2 7_565
Ge Ba Ni 76.92(3) 3_545 .
Ge Ba Ni 137.92(4) 5_565 .
Ni Ba Ni 140.65(3) 8_666 .
Ni Ba Ni 48.98(2) 2 .
Ni Ba Ni 113.65(5) 7_565 .
Ge Ba Ge 177.66(3) 3_545 2_565
Ge Ba Ge 110.31(3) 5_565 2_565
Ni Ba Ge 40.61(2) 8_666 2_565
Ni Ba Ge 101.74(3) 2 2_565
Ni Ba Ge 41.49(3) 7_565 2_565
Ni Ba Ge 101.21(3) . 2_565
Ge Ba Ge 110.31(3) 3_545 8_656
Ge Ba Ge 177.66(3) 5_565 8_656
Ni Ba Ge 101.74(3) 8_666 8_656
Ni Ba Ge 40.61(2) 2 8_656
Ni Ba Ge 101.21(3) 7_565 8_656
Ni Ba Ge 41.49(3) . 8_656
Ge Ba Ge 68.61(4) 2_565 8_656
Ge Ba Ni 39.30(3) 3_545 6_556
Ge Ba Ni 95.81(3) 5_565 6_556
Ni Ba Ni 126.73(3) 8_666 6_556
Ni Ba Ni 46.07(3) 2 6_556
Ni Ba Ni 171.99(4) 7_565 6_556
Ni Ba Ni 73.99(3) . 6_556
Ge Ba Ni 141.74(4) 2_565 6_556
Ge Ba Ni 86.14(3) 8_656 6_556
Ge Ba Ni 95.81(3) 3_545 4_455
Ge Ba Ni 39.30(3) 5_565 4_455
Ni Ba Ni 46.07(3) 8_666 4_455
Ni Ba Ni 126.73(3) 2 4_455
Ni Ba Ni 73.99(3) 7_565 4_455
Ni Ba Ni 171.99(4) . 4_455
Ge Ba Ni 86.14(3) 2_565 4_455
Ge Ba Ni 141.74(4) 8_656 4_455
Ni Ba Ni 98.28(4) 6_556 4_455
Ge Ba Ge 109.33(3) 3_545 5_566
Ge Ba Ge 74.77(2) 5_565 5_566
Ni Ba Ge 38.74(3) 8_666 5_566
Ni Ba Ge 95.52(3) 2 5_566
Ni Ba Ge 86.58(3) 7_565 5_566
Ni Ba Ge 143.04(4) . 5_566
Ge Ba Ge 73.015(19) 2_565 5_566
Ge Ba Ge 106.63(3) 8_656 5_566
Ni Ba Ge 88.27(3) 6_556 5_566
Ni Ba Ge 36.27(2) 4_455 5_566
Ge Ba Ge 74.77(2) 3_545 3_546
Ge Ba Ge 109.33(3) 5_565 3_546
Ni Ba Ge 95.52(3) 8_666 3_546
Ni Ba Ge 38.74(3) 2 3_546
Ni Ba Ge 143.04(4) 7_565 3_546
Ni Ba Ge 86.58(3) . 3_546
Ge Ba Ge 106.63(3) 2_565 3_546
Ge Ba Ge 73.015(19) 8_656 3_546
Ni Ba Ge 36.27(2) 6_556 3_546
Ni Ba Ge 88.27(3) 4_455 3_546
Ge Ba Ge 61.73(3) 5_566 3_546
Ni Ge Ni 73.13(5) 8_666 7_565
Ni Ge Ni 72.65(5) 8_666 4_455
Ni Ge Ni 129.84(7) 7_565 4_455
Ni Ge Ni 131.13(7) 8_666 8_665
Ni Ge Ni 71.80(5) 7_565 8_665
Ni Ge Ni 106.52(5) 4_455 8_665
Ni Ge Ge 107.68(6) 8_666 5_565
Ni Ge Ge 105.73(6) 7_565 5_565
Ni Ge Ge 53.57(4) 4_455 5_565
Ni Ge Ge 52.95(4) 8_665 5_565
Ni Ge Ba 144.80(5) 8_666 5_565
Ni Ge Ba 141.17(5) 7_565 5_565
Ni Ge Ba 82.85(4) 4_455 5_565
Ni Ge Ba 79.53(4) 8_665 5_565
Ge Ge Ba 75.16(4) 5_565 5_565
Ni Ge Ba 125.80(5) 8_666 2_564
Ni Ge Ba 68.17(4) 7_565 2_564
Ni Ge Ba 160.07(5) 4_455 2_564
Ni Ge Ba 68.35(4) 8_665 2_564
Ge Ge Ba 118.22(5) 5_565 2_564
Ba Ge Ba 77.29(2) 5_565 2_564
Ni Ge Ba 71.45(4) 8_666 5_566
Ni Ge Ba 135.30(5) 7_565 5_566
Ni Ge Ba 61.45(4) 4_455 5_566
Ni Ge Ba 152.67(5) 8_665 5_566
Ge Ge Ba 110.35(5) 5_565 5_566
Ba Ge Ba 74.77(2) 5_565 5_566
Ba Ge Ba 113.88(3) 2_564 5_566
Ni Ge Ba 60.85(4) 8_666 .
Ni Ge Ba 61.42(4) 7_565 .
Ni Ge Ba 70.16(4) 4_455 .
Ni Ge Ba 72.80(4) 8_665 .
Ge Ge Ba 57.95(4) 5_565 .
Ba Ge Ba 133.10(3) 5_565 .
Ba Ge Ba 123.37(3) 2_564 .
Ba Ge Ba 119.53(3) 5_566 .
Ni Ge Ba 60.24(4) 8_666 2_565
Ni Ge Ba 71.96(4) 7_565 2_565
Ni Ge Ba 118.35(5) 4_455 2_565
Ni Ge Ba 133.96(5) 8_665 2_565
Ge Ge Ba 167.92(5) 5_565 2_565
Ba Ge Ba 114.35(3) 5_565 2_565
Ba Ge Ba 72.43(2) 2_564 2_565
Ba Ge Ba 67.186(17) 5_566 2_565
Ba Ge Ba 112.15(3) . 2_565
Ge Ni Ge 108.77(6) 8_655 7_565
Ge Ni Ge 107.36(5) 8_655 4
Ge Ni Ge 129.01(7) 7_565 4
Ge Ni Ge 131.13(7) 8_655 8_656
Ge Ni Ge 106.29(6) 7_565 8_656
Ge Ni Ge 73.49(5) 4 8_656
Ge Ni Ni 144.29(8) 8_655 2
Ge Ni Ni 53.15(5) 7_565 2
Ge Ni Ni 107.12(5) 4 2
Ge Ni Ni 53.15(3) 8_656 2
Ge Ni Ni 53.72(3) 8_655 2_554
Ge Ni Ni 55.05(5) 7_565 2_554
Ge Ni Ni 142.10(7) 4 2_554
Ge Ni Ni 144.40(8) 8_656 2_554
Ni Ni Ni 101.33(7) 2 2_554
Ge Ni Ni 54.59(5) 8_655 5_655
Ge Ni Ni 143.70(8) 7_565 5_655
Ge Ni Ni 52.77(4) 4 5_655
Ge Ni Ni 107.81(7) 8_656 5_655
Ni Ni Ni 158.23(7) 2 5_655
Ni Ni Ni 100.38(5) 2_554 5_655
Ge Ni Ba 81.72(4) 8_655 2_554
Ge Ni Ba 71.22(4) 7_565 2_554
Ge Ni Ba 79.81(4) 4 2_554
Ge Ni Ba 142.46(6) 8_656 2_554
Ni Ni Ba 113.44(6) 2 2_554
Ni Ni Ba 65.99(5) 2_554 2_554
Ni Ni Ba 74.27(5) 5_655 2_554
Ge Ni Ba 82.92(5) 8_655 .
Ge Ni Ba 80.91(4) 7_565 .
Ge Ni Ba 138.49(5) 4 .
Ge Ni Ba 70.16(4) 8_656 .
Ni Ni Ba 65.02(5) 2 .
Ni Ni Ba 76.56(5) 2_554 .
Ni Ni Ba 122.45(7) 5_655 .
Ba Ni Ba 141.62(4) 2_554 .
Ge Ni Ba 72.28(4) 8_655 6_656
Ge Ni Ba 153.08(5) 7_565 6_656
Ge Ni Ba 72.90(4) 4 6_656
Ge Ni Ba 61.17(4) 8_656 6_656
Ni Ni Ba 109.76(5) 2 6_656
Ni Ni Ba 119.98(6) 2_554 6_656
Ni Ni Ba 59.67(5) 5_655 6_656
Ba Ni Ba 133.94(3) 2_554 6_656
Ba Ni Ba 72.45(2) . 6_656
Ge Ni Ba 153.15(6) 8_655 2
Ge Ni Ba 72.55(4) 7_565 2
Ge Ni Ba 59.16(4) 4 2
Ge Ni Ba 70.51(4) 8_656 2
Ni Ni Ba 58.61(4) 2 2
Ni Ni Ba 120.86(6) 2_554 2
Ni Ni Ba 107.84(6) 5_655 2
Ba Ni Ba 73.28(2) 2_554 2
Ba Ni Ba 123.04(4) . 2
Ba Ni Ba 119.16(3) 6_656 2

loop_
_geom_bond_atom_site_label_1
_geom_bond_atom_site_label_2
_geom_bond_distance
_geom_bond_site_symmetry_2
Ba Ge 3.3142(12) 3_545
Ba Ge 3.3142(12) 5_565
Ba Ni 3.3358(14) 8_666
Ba Ni 3.3358(14) 2
Ba Ni 3.3616(13) 7_565
Ba Ni 3.3616(13) .
Ba Ge 3.4021(12) 2_565
Ba Ge 3.4021(12) 8_656
Ba Ni 3.7200(13) 6_556
Ba Ni 3.7200(13) 4_455
Ba Ge 3.7377(12) 5_566
Ba Ge 3.7377(12) 3_546
Ge Ni 2.3216(15) 8_666
Ge Ni 2.3389(14) 7_565
Ge Ni 2.3765(14) 4_455
Ge Ni 2.3958(15) 8_665
Ge Ge 2.855(2) 5_565
Ge Ba 3.3143(12) 5_565
Ge Ba 3.4021(12) 2_564
Ge Ba 3.7377(12) 5_566
Ge Ba 3.8427(12) 2_565
Ni Ge 2.3216(15) 8_655
Ni Ge 2.3389(14) 7_565
Ni Ge 2.3764(14) 4
Ni Ge 2.3959(15) 8_656
Ni Ni 2.7766(14) 2
Ni Ni 2.7766(14) 2_554
Ni Ni 2.783(2) 5_655
Ni Ba 3.3358(14) 2_554
Ni Ba 3.7200(13) 6_656
Ni Ba 3.8301(14) 2
